data_1546654
loop_
_publ_author_name
'Laachir, Abdelhakim'
'Bentiss, Fouad'
'Guesmi, Salaheddine'
'Saadi, Mohamed'
'El Ammari, Lahcen'

_publ_section_title
;
 2-[5-(Pyridin-2-yl)-1,3,4-thiadiazol-2-yl]pyridin-1-ium perchlorate
;
_journal_coeditor_code SU4143
_journal_issue 3
_journal_name_full IUCrData
_journal_page_first x170465
_journal_paper_doi 10.1107/S2414314617004655
_journal_volume 2
_journal_year 2017
_chemical_formula_iupac 'C12 H9 N4 S +, Cl O4 -'
_chemical_formula_moiety 'C12 H9 N4 S +, Cl O4 -'
_chemical_formula_sum 'C12 H9 Cl N4 O4 S'
_chemical_formula_weight 340.74
_chemical_name_systematic
;
2-[5-(Pyridin-2-yl)-1,3,4-thiadiazol-2-yl]pyridin-1-ium perchlorate
;
_space_group_crystal_system monoclinic
_space_group_IT_number 15
_space_group_name_Hall '-C 2yc'
_space_group_name_H-M_alt 'C 1 2/c 1'
_symmetry_space_group_name_Hall '-C 2yc'
_symmetry_space_group_name_H-M 'C 1 2/c 1'
_atom_sites_solution_hydrogens geom
_atom_sites_solution_primary direct
_atom_sites_solution_secondary difmap
_audit_creation_method SHELXL-2014/7
_cell_angle_alpha 90
_cell_angle_beta 96.873(2)
_cell_angle_gamma 90
_cell_formula_units_Z 8
_cell_length_a 33.5367(15)
_cell_length_b 5.5506(2)
_cell_length_c 14.7248(7)
_cell_measurement_reflns_used 3824
_cell_measurement_temperature 296(2)
_cell_measurement_theta_max 29.572
_cell_measurement_theta_min 2.447
_cell_volume 2721.3(2)
_computing_cell_refinement
;
SAINT (Bruker, 2009)
;
_computing_data_collection
;
APEX2 (Bruker, 2009)
;
_computing_data_reduction
;
SAINT (Bruker, 2009)
;
_computing_molecular_graphics
;
ORTEP-3 for Windows (Farrugia, 2012) and Mercury (Macrae <i>et al.</i>,
2008)
;
_computing_publication_material
;
SHELXL2014 (Sheldrick, 2015b) and publCIF (Westrip, 2010)
;
_computing_structure_refinement
;
SHELXL2014 (Sheldrick, 2015b)
;
_computing_structure_solution
;
SHELXT2014 (Sheldrick, 2015a)
;
_diffrn_ambient_temperature 296(2)
_diffrn_measured_fraction_theta_full 1.000
_diffrn_measured_fraction_theta_max 1.000
_diffrn_measurement_device_type 'Bruker APEXII CCD'
_diffrn_measurement_method '\f and \w scans'
_diffrn_radiation_monochromator graphite
_diffrn_radiation_source 'fine-focus sealed tube'
_diffrn_radiation_type MoK\a
_diffrn_radiation_wavelength 0.71073
_diffrn_reflns_av_R_equivalents 0.0520
_diffrn_reflns_limit_h_max 46
_diffrn_reflns_limit_h_min -46
_diffrn_reflns_limit_k_max 7
_diffrn_reflns_limit_k_min -7
_diffrn_reflns_limit_l_max 20
_diffrn_reflns_limit_l_min -20
_diffrn_reflns_number 50011
_diffrn_reflns_theta_full 25.242
_diffrn_reflns_theta_max 29.572
_diffrn_reflns_theta_min 2.447
_exptl_absorpt_coefficient_mu 0.459
_exptl_absorpt_correction_T_max 0.7465
_exptl_absorpt_correction_T_min 0.6717
_exptl_absorpt_correction_type multi-scan
_exptl_absorpt_process_details
;
(SADABS; Krause <i>et al.</i>, 2015)
;
_exptl_crystal_colour colourless
_exptl_crystal_density_diffrn 1.663
_exptl_crystal_description block
_exptl_crystal_F_000 1392
_exptl_crystal_size_max 0.310
_exptl_crystal_size_mid 0.260
_exptl_crystal_size_min 0.240
_refine_diff_density_max 0.640
_refine_diff_density_min -0.356
_refine_ls_extinction_coef 0.00101(19)
_refine_ls_extinction_expression Fc^*^=kFc[1+0.001xFc^2^\l^3^/sin(2\q)]^-1/4^
_refine_ls_extinction_method
;
(SHELXL2014; Sheldrick, 2015b)
;
_refine_ls_goodness_of_fit_ref 1.029
_refine_ls_hydrogen_treatment constr
_refine_ls_matrix_type full
_refine_ls_number_parameters 200
_refine_ls_number_reflns 3824
_refine_ls_number_restraints 0
_refine_ls_restrained_S_all 1.029
_refine_ls_R_factor_all 0.0568
_refine_ls_R_factor_gt 0.0382
_refine_ls_shift/su_max 0.001
_refine_ls_shift/su_mean 0.000
_refine_ls_structure_factor_coef Fsqd
_refine_ls_weighting_details 'w=1/[\s^2^(Fo^2^)+(0.0492P)^2^+3.1258P] where P=(Fo^2^+2Fc^2^)/3'
_refine_ls_weighting_scheme calc
_refine_ls_wR_factor_gt 0.0976
_refine_ls_wR_factor_ref 0.1113
_reflns_number_gt 2916
_reflns_number_total 3824
_reflns_threshold_expression 'I > 2\s(I)'
_cod_data_source_file su4143sup1.cif
_cod_data_source_block I
_cod_database_code 1546654
_shelx_space_group_comment
;
The symmetry employed for this shelxl refinement is uniquely defined
by the following loop, which should always be used as a source of
symmetry information in preference to the above space-group names.
They are only intended as comments.
;

loop_
_space_group_symop_operation_xyz
'x, y, z'
'-x, y, -z+1/2'
'x+1/2, y+1/2, z'
'-x+1/2, y+1/2, -z+1/2'
'-x, -y, -z'
'x, -y, z-1/2'
'-x+1/2, -y+1/2, -z'
'x+1/2, -y+1/2, z-1/2'

loop_
_atom_site_type_symbol
_atom_site_label
_atom_site_fract_x
_atom_site_fract_y
_atom_site_fract_z
_atom_site_U_iso_or_equiv
_atom_site_adp_type
_atom_site_calc_flag
_atom_site_occupancy
C C1 0.18047(6) 0.1642(4) 0.65832(15) 0.0455(5) Uani d 1
H H1 0.1681 0.0341 0.6833 0.055 Uiso calc 1
C C2 0.15657(6) 0.3515(4) 0.62216(14) 0.0465(5) Uani d 1
H H2 0.1288 0.3458 0.6221 0.056 Uiso calc 1
C C3 0.17455(7) 0.5475(4) 0.58611(14) 0.0472(5) Uani d 1
H H3 0.1592 0.6764 0.5615 0.057 Uiso calc 1
C C4 0.21568(7) 0.5486(4) 0.58731(14) 0.0439(4) Uani d 1
H H4 0.2287 0.6793 0.5646 0.053 Uiso calc 1
C C5 0.23703(6) 0.3505(3) 0.62305(12) 0.0360(4) Uani d 1
C C6 0.28059(6) 0.3308(3) 0.62037(12) 0.0356(4) Uani d 1
N N2 0.30220(5) 0.4922(3) 0.58383(13) 0.0462(4) Uani d 1
C C7 0.34788(6) 0.2110(3) 0.62361(12) 0.0355(4) Uani d 1
C C8 0.38781(6) 0.1017(3) 0.62886(12) 0.0352(4) Uani d 1
C C9 0.40005(6) -0.1039(4) 0.67636(13) 0.0404(4) Uani d 1
H H9 0.3820 -0.1905 0.7069 0.048 Uiso calc 1
C C10 0.43937(6) -0.1812(4) 0.67844(15) 0.0466(5) Uani d 1
H H10 0.4479 -0.3192 0.7110 0.056 Uiso calc 1
C C11 0.46602(6) -0.0542(4) 0.63233(15) 0.0506(5) Uani d 1
H H11 0.4926 -0.1041 0.6340 0.061 Uiso calc 1
C C12 0.45270(6) 0.1464(4) 0.58412(15) 0.0490(5) Uani d 1
H H12 0.4701 0.2327 0.5518 0.059 Uiso calc 1
N N1 0.22023(5) 0.1595(3) 0.65940(12) 0.0407(4) Uani d 1
N N3 0.34134(5) 0.4227(3) 0.58616(12) 0.0451(4) Uani d 1
N N4 0.41472(5) 0.2185(3) 0.58340(11) 0.0409(4) Uani d 1
H H4A 0.4070 0.3452 0.5526 0.049 Uiso calc 1
O O1 0.41023(6) 0.6149(4) 0.46276(12) 0.0709(5) Uani d 1
O O2 0.44211(5) 0.9097(3) 0.38647(13) 0.0636(5) Uani d 1
O O3 0.46696(6) 0.5156(4) 0.39250(18) 0.0877(7) Uani d 1
O O4 0.40605(5) 0.6036(3) 0.30479(11) 0.0633(5) Uani d 1
S S1 0.30657(2) 0.07805(9) 0.66034(3) 0.03868(13) Uani d 1
Cl Cl1 0.43216(2) 0.66014(8) 0.38557(3) 0.03972(13) Uani d 1

loop_
_atom_site_aniso_label
_atom_site_aniso_U_11
_atom_site_aniso_U_22
_atom_site_aniso_U_33
_atom_site_aniso_U_12
_atom_site_aniso_U_13
_atom_site_aniso_U_23
C1 0.0471(11) 0.0442(11) 0.0460(11) -0.0084(9) 0.0084(9) -0.0049(9)
C2 0.0417(10) 0.0575(13) 0.0394(10) -0.0001(9) 0.0012(8) -0.0126(9)
C3 0.0527(12) 0.0468(12) 0.0404(10) 0.0111(10) -0.0015(9) -0.0039(9)
C4 0.0538(12) 0.0384(10) 0.0396(10) 0.0011(9) 0.0063(9) 0.0025(8)
C5 0.0436(10) 0.0338(9) 0.0304(8) -0.0010(7) 0.0034(7) -0.0025(7)
C6 0.0446(10) 0.0312(8) 0.0310(8) -0.0020(7) 0.0044(7) 0.0000(7)
N2 0.0510(10) 0.0359(8) 0.0534(10) 0.0008(7) 0.0132(8) 0.0067(8)
C7 0.0413(9) 0.0356(9) 0.0300(8) -0.0057(7) 0.0063(7) -0.0015(7)
C8 0.0388(9) 0.0390(9) 0.0277(8) -0.0070(8) 0.0041(7) -0.0033(7)
C9 0.0453(10) 0.0409(10) 0.0363(9) -0.0046(8) 0.0102(8) 0.0025(8)
C10 0.0467(11) 0.0483(11) 0.0443(11) 0.0022(9) 0.0034(9) 0.0049(9)
C11 0.0377(10) 0.0630(14) 0.0506(12) -0.0026(10) 0.0036(9) -0.0001(10)
C12 0.0400(10) 0.0590(13) 0.0487(11) -0.0120(9) 0.0088(9) 0.0047(10)
N1 0.0440(9) 0.0354(8) 0.0432(9) -0.0012(7) 0.0068(7) 0.0003(7)
N3 0.0494(10) 0.0372(8) 0.0504(10) -0.0038(7) 0.0136(8) 0.0049(7)
N4 0.0420(9) 0.0442(9) 0.0368(8) -0.0073(7) 0.0059(7) 0.0052(7)
O1 0.0841(13) 0.0781(12) 0.0533(10) -0.0105(10) 0.0194(9) 0.0201(9)
O2 0.0704(11) 0.0440(9) 0.0776(12) -0.0167(8) 0.0134(9) 0.0017(8)
O3 0.0481(10) 0.0771(13) 0.135(2) 0.0194(10) -0.0025(11) -0.0011(13)
O4 0.0663(11) 0.0715(11) 0.0486(9) -0.0082(9) -0.0074(8) -0.0029(8)
S1 0.0399(3) 0.0360(2) 0.0406(3) -0.00179(19) 0.00645(19) 0.00837(19)
Cl1 0.0366(2) 0.0386(2) 0.0434(3) -0.00349(18) 0.00246(18) 0.00549(18)

loop_
_atom_type_symbol
_atom_type_description
_atom_type_scat_dispersion_real
_atom_type_scat_dispersion_imag
_atom_type_scat_source
C C 0.0033 0.0016 'International Tables Vol C Tables 4.2.6.8 and 6.1.1.4'
H H 0.0000 0.0000 'International Tables Vol C Tables 4.2.6.8 and 6.1.1.4'
N N 0.0061 0.0033 'International Tables Vol C Tables 4.2.6.8 and 6.1.1.4'
O O 0.0106 0.0060 'International Tables Vol C Tables 4.2.6.8 and 6.1.1.4'
S S 0.1246 0.1234 'International Tables Vol C Tables 4.2.6.8 and 6.1.1.4'
Cl Cl 0.1484 0.1585 'International Tables Vol C Tables 4.2.6.8 and 6.1.1.4'

loop_
_geom_angle_atom_site_label_1
_geom_angle_atom_site_label_2
_geom_angle_atom_site_label_3
_geom_angle
N1 C1 C2 123.6(2)
N1 C1 H1 118.2
C2 C1 H1 118.2
C1 C2 C3 118.8(2)
C1 C2 H2 120.6
C3 C2 H2 120.6
C4 C3 C2 118.8(2)
C4 C3 H3 120.6
C2 C3 H3 120.6
C3 C4 C5 118.3(2)
C3 C4 H4 120.9
C5 C4 H4 120.9
N1 C5 C4 123.89(19)
N1 C5 C6 114.72(17)
C4 C5 C6 121.35(18)
N2 C6 C5 124.15(18)
N2 C6 S1 114.66(15)
C5 C6 S1 121.08(14)
C6 N2 N3 112.00(17)
N3 C7 C8 120.12(17)
N3 C7 S1 114.81(15)
C8 C7 S1 125.04(14)
N4 C8 C9 118.27(18)
N4 C8 C7 115.83(17)
C9 C8 C7 125.90(17)
C8 C9 C10 119.62(18)
C8 C9 H9 120.2
C10 C9 H9 120.2
C11 C10 C9 120.2(2)
C11 C10 H10 119.9
C9 C10 H10 119.9
C12 C11 C10 118.8(2)
C12 C11 H11 120.6
C10 C11 H11 120.6
N4 C12 C11 120.09(19)
N4 C12 H12 120.0
C11 C12 H12 120.0
C1 N1 C5 116.58(18)
C7 N3 N2 112.18(16)
C12 N4 C8 123.04(18)
C12 N4 H4A 118.5
C8 N4 H4A 118.5
C7 S1 C6 86.35(9)
O3 Cl1 O2 111.20(13)
O3 Cl1 O4 110.83(13)
O2 Cl1 O4 109.99(11)
O3 Cl1 O1 109.78(14)
O2 Cl1 O1 107.57(12)
O4 Cl1 O1 107.34(11)

loop_
_geom_bond_atom_site_label_1
_geom_bond_atom_site_label_2
_geom_bond_distance
C1 N1 1.332(3)
C1 C2 1.380(3)
C1 H1 0.9300
C2 C3 1.380(3)
C2 H2 0.9300
C3 C4 1.377(3)
C3 H3 0.9300
C4 C5 1.382(3)
C4 H4 0.9300
C5 N1 1.341(2)
C5 C6 1.470(3)
C6 N2 1.308(2)
C6 S1 1.7178(19)
N2 N3 1.365(2)
C7 N3 1.306(3)
C7 C8 1.464(3)
C7 S1 1.7135(18)
C8 N4 1.352(2)
C8 C9 1.375(3)
C9 C10 1.384(3)
C9 H9 0.9300
C10 C11 1.379(3)
C10 H10 0.9300
C11 C12 1.366(3)
C11 H11 0.9300
C12 N4 1.334(3)
C12 H12 0.9300
N4 H4A 0.8600
O1 Cl1 1.4478(17)
O2 Cl1 1.4244(17)
O3 Cl1 1.4099(19)
O4 Cl1 1.4250(17)

loop_
_geom_hbond_atom_site_label_D
_geom_hbond_atom_site_label_H
_geom_hbond_atom_site_label_A
_geom_hbond_site_symmetry_A
_geom_hbond_distance_DH
_geom_hbond_distance_HA
_geom_hbond_distance_DA
_geom_hbond_angle_DHA
N4 H4A O1 . 0.86 2.01 2.820(2) 157
C11 H11 O2 5_666 0.93 2.49 3.228(3) 136
C12 H12 O3 5_666 0.93 2.58 3.268(3) 131

_cod_database_fobs_code 1546654
